data_2222987
loop_
_publ_author_name
'Mamada, Masashi'
'Yamashita, Yoshiro'

_publ_section_title
;
 Triclinic polymorph of dibenzotetrathiafulvalene
;
_journal_coeditor_code BT5019
_journal_issue 9
_journal_name_full 'Acta Crystallographica Section E'
_journal_page_first o2083
_journal_paper_doi 10.1107/S1600536809030013
_journal_volume 65
_journal_year 2009
_chemical_formula_iupac 'C14 H8 S4'
_chemical_formula_moiety 'C14 H8 S4'
_chemical_formula_sum 'C14 H8 S4'
_chemical_formula_weight 304.46
_chemical_name_systematic
;
dibenzotetrathiafulvalene
;
_space_group_IT_number 2
_symmetry_cell_setting triclinic
_symmetry_space_group_name_Hall '-P 1'
_symmetry_space_group_name_H-M 'P -1'
_cell_angle_alpha 74.0424(15)
_cell_angle_beta 63.6158(13)
_cell_angle_gamma 65.5653(14)
_cell_formula_units_Z 2
_cell_length_a 8.6562(4)
_cell_length_b 9.4144(5)
_cell_length_c 9.5144(4)
_cell_measurement_reflns_used 4982
_cell_measurement_temperature 93.1
_cell_measurement_theta_max 27.5
_cell_measurement_theta_min 3.0
_cell_volume 628.42(5)
_computing_cell_refinement 'PROCESS-AUTO (Rigaku, 1998)'
_computing_data_collection 'PROCESS-AUTO (Rigaku, 1998)'
_computing_data_reduction 'CrystalStructure (Rigaku/MSC, 2007)'
_computing_molecular_graphics 'ORTEP-3 (Farrugia, 1997)'
_computing_publication_material 'CrystalStructure (Rigaku, 2007)'
_computing_structure_refinement 'SHELXL97 (Sheldrick, 2008)'
_computing_structure_solution 'SHELXS97 (Sheldrick, 2008)'
_diffrn_detector_area_resol_mean 10.00
_diffrn_measured_fraction_theta_full 0.990
_diffrn_measured_fraction_theta_max 0.990
_diffrn_measurement_device_type 'Rigaku R-AXIS RAPID'
_diffrn_measurement_method \w
_diffrn_radiation_type 'Mo K\a'
_diffrn_radiation_wavelength 0.71075
_diffrn_reflns_av_R_equivalents 0.028
_diffrn_reflns_limit_h_max 11
_diffrn_reflns_limit_h_min -11
_diffrn_reflns_limit_k_max 12
_diffrn_reflns_limit_k_min -12
_diffrn_reflns_limit_l_max 11
_diffrn_reflns_limit_l_min -12
_diffrn_reflns_number 6216
_diffrn_reflns_theta_full 27.49
_diffrn_reflns_theta_max 27.49
_exptl_absorpt_coefficient_mu 0.730
_exptl_absorpt_correction_T_max 0.896
_exptl_absorpt_correction_T_min 0.663
_exptl_absorpt_correction_type multi-scan
_exptl_absorpt_process_details '(ABSCOR; Higashi, 1995)'
_exptl_crystal_colour yellow
_exptl_crystal_density_diffrn 1.609
_exptl_crystal_density_method 'not measured'
_exptl_crystal_description platelet
_exptl_crystal_F_000 312.00
_exptl_crystal_size_max 0.35
_exptl_crystal_size_mid 0.25
_exptl_crystal_size_min 0.15
_refine_diff_density_max 0.56
_refine_diff_density_min -0.46
_refine_ls_extinction_method none
_refine_ls_goodness_of_fit_ref 1.118
_refine_ls_hydrogen_treatment refall
_refine_ls_number_parameters 164
_refine_ls_number_reflns 2871
_refine_ls_R_factor_gt 0.0372
_refine_ls_shift/su_max 0.0000
_refine_ls_structure_factor_coef Fsqd
_refine_ls_weighting_details 'w = 1/[\s^2^(Fo^2^)+(0.0363P)^2^+1.1654P] where P=(Fo^2^+2Fc^2^)/3'
_refine_ls_weighting_scheme calc
_refine_ls_wR_factor_ref 0.1095
_reflns_number_gt 2193
_reflns_number_total 2871
_reflns_threshold_expression F^2^>2\s(F^2^)
_cod_data_source_file bt5019.cif
_cod_data_source_block I
_cod_original_cell_volume 628.43(5)
_cod_database_code 2222987
_cod_database_fobs_code 2222987

loop_
_symmetry_equiv_pos_site_id
_symmetry_equiv_pos_as_xyz
1 +X,+Y,+Z
2 -X,-Y,-Z

loop_
_atom_site_type_symbol
_atom_site_label
_atom_site_fract_x
_atom_site_fract_y
_atom_site_fract_z
_atom_site_U_iso_or_equiv
_atom_site_adp_type
_atom_site_calc_flag
_atom_site_refinement_flags
_atom_site_occupancy
_atom_site_disorder_assembly
_atom_site_disorder_group
S S(1) 0.43963(10) 0.53797(9) 0.28891(8) 0.01843(17) Uani d . 1.00 . .
S S(2) 0.60882(10) 0.24998(8) 0.46970(9) 0.02064(17) Uani d . 1.00 . .
S S(3) 0.07081(10) 0.20979(9) 0.46015(9) 0.01946(17) Uani d . 1.00 . .
S S(4) -0.11044(10) 0.02886(9) 0.75183(8) 0.01913(17) Uani d . 1.00 . .
C C(1) 0.5095(3) 0.4558(3) 0.4497(3) 0.0156(5) Uani d . 1.00 . .
C C(2) 0.4701(3) 0.3575(3) 0.2425(3) 0.0172(5) Uani d . 1.00 . .
C C(3) 0.5503(3) 0.2223(3) 0.3267(3) 0.0193(5) Uani d . 1.00 . .
C C(4) 0.5830(4) 0.0743(3) 0.2954(4) 0.0241(6) Uani d . 1.00 . .
C C(5) 0.5339(4) 0.0630(4) 0.1786(4) 0.0297(7) Uani d . 1.00 . .
C C(6) 0.4545(4) 0.1975(4) 0.0947(3) 0.0291(7) Uani d . 1.00 . .
C C(7) 0.4203(4) 0.3460(4) 0.1263(3) 0.0232(6) Uani d . 1.00 . .
C C(8) -0.0073(3) 0.0491(3) 0.5443(3) 0.0161(5) Uani d . 1.00 . .
C C(9) 0.0398(3) 0.2558(3) 0.6390(3) 0.0181(5) Uani d . 1.00 . .
C C(10) -0.0446(3) 0.1709(3) 0.7768(3) 0.0173(5) Uani d . 1.00 . .
C C(11) -0.0710(4) 0.1986(3) 0.9235(3) 0.0222(6) Uani d . 1.00 . .
C C(12) -0.0092(4) 0.3109(4) 0.9306(4) 0.0270(7) Uani d . 1.00 . .
C C(13) 0.0748(4) 0.3954(3) 0.7934(4) 0.0265(6) Uani d . 1.00 . .
C C(14) 0.0984(4) 0.3703(3) 0.6477(3) 0.0211(6) Uani d . 1.00 . .
H H(1) 0.6380 -0.0176 0.3526 0.029 Uiso c R 1.00 . .
H H(2) 0.5550 -0.0373 0.1565 0.036 Uiso c R 1.00 . .
H H(3) 0.4231 0.1883 0.0147 0.035 Uiso c R 1.00 . .
H H(4) 0.3641 0.4378 0.0697 0.028 Uiso c R 1.00 . .
H H(5) -0.1302 0.1420 1.0174 0.027 Uiso c R 1.00 . .
H H(6) -0.0247 0.3296 1.0299 0.032 Uiso c R 1.00 . .
H H(7) 0.1166 0.4713 0.7998 0.032 Uiso c R 1.00 . .
H H(8) 0.1536 0.4299 0.5544 0.025 Uiso c R 1.00 . .

loop_
_atom_site_aniso_label
_atom_site_aniso_U_11
_atom_site_aniso_U_22
_atom_site_aniso_U_33
_atom_site_aniso_U_12
_atom_site_aniso_U_13
_atom_site_aniso_U_23
S(1) 0.0239(3) 0.0176(3) 0.0167(3) -0.0073(2) -0.0113(2) 0.0003(2)
S(2) 0.0255(3) 0.0145(3) 0.0260(3) -0.0040(2) -0.0158(3) -0.0021(3)
S(3) 0.0250(3) 0.0186(3) 0.0157(3) -0.0117(3) -0.0055(2) 0.0000(2)
S(4) 0.0247(3) 0.0210(3) 0.0144(3) -0.0139(3) -0.0053(2) 0.0002(2)
C(1) 0.0180(13) 0.0138(12) 0.0156(12) -0.0057(11) -0.0079(10) 0.0008(11)
C(2) 0.0152(12) 0.0240(14) 0.0145(12) -0.0101(11) -0.0017(10) -0.0065(11)
C(3) 0.0177(13) 0.0227(14) 0.0187(13) -0.0077(11) -0.0043(11) -0.0069(12)
C(4) 0.0185(14) 0.0227(15) 0.0308(16) -0.0098(12) -0.0042(12) -0.0068(13)
C(5) 0.0276(16) 0.0363(18) 0.0293(16) -0.0187(15) -0.0003(13) -0.0150(15)
C(6) 0.0311(16) 0.048(2) 0.0188(14) -0.0263(16) -0.0015(13) -0.0121(15)
C(7) 0.0245(15) 0.0366(18) 0.0138(13) -0.0180(14) -0.0046(11) -0.0031(13)
C(8) 0.0163(12) 0.0164(13) 0.0155(12) -0.0058(11) -0.0077(10) 0.0017(11)
C(9) 0.0156(12) 0.0167(13) 0.0223(14) -0.0043(11) -0.0079(11) -0.0032(12)
C(10) 0.0164(12) 0.0151(13) 0.0192(13) -0.0036(10) -0.0058(11) -0.0046(11)
C(11) 0.0209(14) 0.0243(15) 0.0194(14) -0.0075(12) -0.0046(12) -0.0049(13)
C(12) 0.0293(16) 0.0291(17) 0.0252(16) -0.0077(14) -0.0083(13) -0.0135(14)
C(13) 0.0271(15) 0.0256(16) 0.0305(16) -0.0112(13) -0.0073(13) -0.0109(14)
C(14) 0.0193(13) 0.0197(14) 0.0253(15) -0.0101(12) -0.0061(12) -0.0024(12)

loop_
_atom_type_symbol
_atom_type_description
_atom_type_scat_dispersion_real
_atom_type_scat_dispersion_imag
_atom_type_scat_source
C C 0.003 0.002
;
International Tables for Crystallography
(1992, Vol. C, Tables 4.2.6.8 and 6.1.1.4)
;
H H 0.000 0.000
;
International Tables for Crystallography
(1992, Vol. C, Table 6.1.1.4)
;
S S 0.125 0.123
;
International Tables for Crystallography
(1992, Vol. C, Tables 4.2.6.8 and 6.1.1.4)
;

loop_
_geom_angle_atom_site_label_1
_geom_angle_atom_site_label_2
_geom_angle_atom_site_label_3
_geom_angle_site_symmetry_1
_geom_angle_site_symmetry_2
_geom_angle_site_symmetry_3
_geom_angle
_geom_angle_publ_flag
C(1) S(1) C(2) . . . 95.02(15) yes
C(1) S(2) C(3) . . . 95.06(16) yes
C(8) S(3) C(9) . . . 95.27(15) yes
C(8) S(4) C(10) . . . 95.27(16) yes
S(1) C(1) S(2) . . . 115.5(2) yes
S(1) C(1) C(1) . . 2_666 122.5(2) yes
S(2) C(1) C(1) . . 2_666 122.0(2) yes
S(1) C(2) C(3) . . . 116.8(3) yes
S(1) C(2) C(7) . . . 122.9(2) yes
C(3) C(2) C(7) . . . 120.3(3) yes
S(2) C(3) C(2) . . . 116.6(2) yes
S(2) C(3) C(4) . . . 122.8(2) yes
C(2) C(3) C(4) . . . 120.6(3) yes
C(3) C(4) C(5) . . . 119.0(3) yes
C(4) C(5) C(6) . . . 120.3(4) yes
C(5) C(6) C(7) . . . 120.9(4) yes
C(2) C(7) C(6) . . . 118.8(3) yes
S(3) C(8) S(4) . . . 115.1(2) yes
S(3) C(8) C(8) . . 2_556 122.2(2) yes
S(4) C(8) C(8) . . 2_556 122.6(2) yes
S(3) C(9) C(10) . . . 117.1(3) yes
S(3) C(9) C(14) . . . 122.9(2) yes
C(10) C(9) C(14) . . . 120.0(3) yes
S(4) C(10) C(9) . . . 116.1(2) yes
S(4) C(10) C(11) . . . 123.3(2) yes
C(9) C(10) C(11) . . . 120.5(3) yes
C(10) C(11) C(12) . . . 119.0(2) yes
C(11) C(12) C(13) . . . 120.5(3) yes
C(12) C(13) C(14) . . . 120.7(4) yes
C(9) C(14) C(13) . . . 119.3(2) yes
C(3) C(4) H(1) . . . 120.5 no
C(5) C(4) H(1) . . . 120.5 no
C(4) C(5) H(2) . . . 119.8 no
C(6) C(5) H(2) . . . 119.8 no
C(5) C(6) H(3) . . . 119.6 no
C(7) C(6) H(3) . . . 119.5 no
C(2) C(7) H(4) . . . 120.6 no
C(6) C(7) H(4) . . . 120.6 no
C(10) C(11) H(5) . . . 120.5 no
C(12) C(11) H(5) . . . 120.5 no
C(11) C(12) H(6) . . . 119.8 no
C(13) C(12) H(6) . . . 119.8 no
C(12) C(13) H(7) . . . 119.6 no
C(14) C(13) H(7) . . . 119.7 no
C(9) C(14) H(8) . . . 120.4 no
C(13) C(14) H(8) . . . 120.4 no

loop_
_geom_bond_atom_site_label_1
_geom_bond_atom_site_label_2
_geom_bond_site_symmetry_1
_geom_bond_site_symmetry_2
_geom_bond_distance
_geom_bond_publ_flag
S(1) C(1) . . 1.758(3) yes
S(1) C(2) . . 1.757(3) yes
S(2) C(1) . . 1.759(2) yes
S(2) C(3) . . 1.759(4) yes
S(3) C(8) . . 1.756(3) yes
S(3) C(9) . . 1.748(3) yes
S(4) C(8) . . 1.760(2) yes
S(4) C(10) . . 1.759(4) yes
C(1) C(1) . 2_666 1.349(5) yes
C(2) C(3) . . 1.395(4) yes
C(2) C(7) . . 1.396(5) yes
C(3) C(4) . . 1.391(5) yes
C(4) C(5) . . 1.396(6) yes
C(5) C(6) . . 1.388(4) yes
C(6) C(7) . . 1.393(6) yes
C(8) C(8) . 2_556 1.350(5) yes
C(9) C(10) . . 1.395(3) yes
C(9) C(14) . . 1.401(5) yes
C(10) C(11) . . 1.391(5) yes
C(11) C(12) . . 1.395(6) yes
C(12) C(13) . . 1.389(4) yes
C(13) C(14) . . 1.382(5) yes
C(4) H(1) . . 0.950 no
C(5) H(2) . . 0.950 no
C(6) H(3) . . 0.950 no
C(7) H(4) . . 0.950 no
C(11) H(5) . . 0.950 no
C(12) H(6) . . 0.950 no
C(13) H(7) . . 0.950 no
C(14) H(8) . . 0.950 no

loop_
_geom_contact_atom_site_label_1
_geom_contact_atom_site_label_2
_geom_contact_distance
_geom_contact_site_symmetry_1
_geom_contact_site_symmetry_2
_geom_contact_publ_flag
S(1) C(7) 3.568(3) . 2_665 ?
S(1) C(10) 3.578(2) . 2_566 ?
S(2) C(8) 3.359(3) . 1_655 ?
S(2) C(8) 3.407(2) . 2_656 ?
S(3) C(6) 3.574(2) . . ?
C(1) C(14) 3.527(4) . . ?
C(4) C(4) 3.589(4) . 2_656 ?
C(4) C(10) 3.545(3) . 2_656 ?
C(6) S(3) 3.574(2) . . ?
C(7) S(1) 3.568(3) . 2_665 ?
C(7) C(7) 3.552(5) . 2_665 ?
C(8) S(2) 3.359(3) . 1_455 ?
C(8) S(2) 3.407(2) . 2_656 ?
C(10) S(1) 3.578(2) . 2_566 ?
C(10) C(4) 3.545(3) . 2_656 ?
C(11) C(11) 3.523(4) . 2_557 ?
C(14) C(1) 3.527(4) . . ?
S(1) H(3) 3.433 . 2_665 ?
S(1) H(4) 3.053 . 2_665 ?
S(1) H(7) 3.515 . 2_666 ?
S(1) H(8) 2.942 . . ?
S(2) H(1) 3.291 . 2_656 ?
S(2) H(2) 3.552 . 2_656 ?
S(2) H(8) 3.384 . . ?
S(3) H(1) 3.354 . 2_656 ?
S(3) H(8) 3.135 . 2_566 ?
S(4) H(2) 3.518 . 2_556 ?
S(4) H(3) 3.590 . 1_456 ?
S(4) H(5) 3.332 . 2_557 ?
S(4) H(6) 3.480 . 2_557 ?
C(1) H(7) 3.532 . . ?
C(1) H(7) 3.271 . 2_666 ?
C(1) H(8) 2.881 . . ?
C(1) H(8) 3.484 . 2_666 ?
C(2) H(4) 3.154 . 2_665 ?
C(2) H(5) 3.267 . 1_654 ?
C(2) H(8) 3.019 . . ?
C(3) H(1) 3.259 . 2_656 ?
C(3) H(5) 3.024 . 1_654 ?
C(3) H(8) 3.235 . . ?
C(4) H(1) 3.055 . 2_656 ?
C(4) H(5) 2.848 . 1_654 ?
C(5) H(3) 3.189 . 2_655 ?
C(5) H(5) 2.925 . 1_654 ?
C(6) H(2) 3.202 . 2_655 ?
C(6) H(5) 3.169 . 1_654 ?
C(7) H(4) 3.010 . 2_665 ?
C(7) H(5) 3.351 . 1_654 ?
C(9) H(1) 2.782 . 2_656 ?
C(9) H(8) 3.254 . 2_566 ?
C(10) H(1) 2.985 . 2_656 ?
C(10) H(5) 3.252 . 2_557 ?
C(11) H(1) 3.504 . 2_656 ?
C(11) H(4) 3.309 . 2_566 ?
C(11) H(5) 2.982 . 2_557 ?
C(12) H(2) 3.561 . 2_656 ?
C(12) H(4) 3.004 . 2_566 ?
C(12) H(7) 3.293 . 2_567 ?
C(13) H(4) 3.223 . 2_566 ?
C(13) H(6) 3.245 . 2_567 ?
C(14) H(1) 3.156 . 2_656 ?
C(14) H(8) 3.215 . 2_566 ?
H(1) S(2) 3.291 . 2_656 ?
H(1) S(3) 3.354 . 2_656 ?
H(1) C(3) 3.259 . 2_656 ?
H(1) C(4) 3.055 . 2_656 ?
H(1) C(9) 2.782 . 2_656 ?
H(1) C(10) 2.985 . 2_656 ?
H(1) C(11) 3.504 . 2_656 ?
H(1) C(14) 3.156 . 2_656 ?
H(1) H(1) 2.754 . 2_656 ?
H(1) H(5) 3.260 . 1_654 ?
H(1) H(8) 3.583 . 2_656 ?
H(2) S(2) 3.552 . 2_656 ?
H(2) S(4) 3.518 . 2_556 ?
H(2) C(6) 3.202 . 2_655 ?
H(2) C(12) 3.561 . 2_656 ?
H(2) H(2) 3.329 . 2_655 ?
H(2) H(3) 2.341 . 2_655 ?
H(2) H(5) 3.376 . 1_654 ?
H(3) S(1) 3.433 . 2_665 ?
H(3) S(4) 3.590 . 1_654 ?
H(3) C(5) 3.189 . 2_655 ?
H(3) H(2) 2.341 . 2_655 ?
H(3) H(3) 3.275 . 2_655 ?
H(3) H(6) 3.486 . 1_554 ?
H(4) S(1) 3.053 . 2_665 ?
H(4) C(2) 3.154 . 2_665 ?
H(4) C(7) 3.010 . 2_665 ?
H(4) C(11) 3.309 . 2_566 ?
H(4) C(12) 3.004 . 2_566 ?
H(4) C(13) 3.223 . 2_566 ?
H(4) H(4) 2.705 . 2_665 ?
H(4) H(6) 3.215 . 2_566 ?
H(4) H(7) 3.555 . 2_566 ?
H(5) S(4) 3.332 . 2_557 ?
H(5) C(2) 3.267 . 1_456 ?
H(5) C(3) 3.024 . 1_456 ?
H(5) C(4) 2.848 . 1_456 ?
H(5) C(5) 2.925 . 1_456 ?
H(5) C(6) 3.169 . 1_456 ?
H(5) C(7) 3.351 . 1_456 ?
H(5) C(10) 3.252 . 2_557 ?
H(5) C(11) 2.982 . 2_557 ?
H(5) H(1) 3.260 . 1_456 ?
H(5) H(2) 3.376 . 1_456 ?
H(5) H(5) 2.679 . 2_557 ?
H(6) S(4) 3.480 . 2_557 ?
H(6) C(13) 3.245 . 2_567 ?
H(6) H(3) 3.486 . 1_556 ?
H(6) H(4) 3.215 . 2_566 ?
H(6) H(6) 3.273 . 2_567 ?
H(6) H(7) 2.461 . 2_567 ?
H(7) S(1) 3.515 . 2_666 ?
H(7) C(1) 3.532 . . ?
H(7) C(1) 3.271 . 2_666 ?
H(7) C(12) 3.293 . 2_567 ?
H(7) H(4) 3.555 . 2_566 ?
H(7) H(6) 2.461 . 2_567 ?
H(7) H(7) 3.503 . 2_567 ?
H(8) S(1) 2.942 . . ?
H(8) S(2) 3.384 . . ?
H(8) S(3) 3.135 . 2_566 ?
H(8) C(1) 2.881 . . ?
H(8) C(1) 3.484 . 2_666 ?
H(8) C(2) 3.019 . . ?
H(8) C(3) 3.235 . . ?
H(8) C(9) 3.254 . 2_566 ?
H(8) C(14) 3.215 . 2_566 ?
H(8) H(1) 3.583 . 2_656 ?
H(8) H(8) 2.946 . 2_566 ?

loop_
_geom_torsion_atom_site_label_1
_geom_torsion_atom_site_label_2
_geom_torsion_atom_site_label_3
_geom_torsion_atom_site_label_4
_geom_torsion_site_symmetry_1
_geom_torsion_site_symmetry_2
_geom_torsion_site_symmetry_3
_geom_torsion_site_symmetry_4
_geom_torsion
_geom_torsion_publ_flag
C(1) S(1) C(2) C(3) . . . . -6.4(2) ?
C(1) S(1) C(2) C(7) . . . . 174.5(2) ?
C(2) S(1) C(1) S(2) . . . . 10.26(18) ?
C(2) S(1) C(1) C(1) . . . 2_666 -170.5(2) ?
C(1) S(2) C(3) C(2) . . . . 5.7(2) ?
C(1) S(2) C(3) C(4) . . . . -175.2(2) ?
C(3) S(2) C(1) S(1) . . . . -10.05(18) ?
C(3) S(2) C(1) C(1) . . . 2_666 170.7(2) ?
C(8) S(3) C(9) C(10) . . . . -5.7(2) ?
C(8) S(3) C(9) C(14) . . . . 173.1(2) ?
C(9) S(3) C(8) S(4) . . . . 10.05(18) ?
C(9) S(3) C(8) C(8) . . . 2_556 -171.4(2) ?
C(8) S(4) C(10) C(9) . . . . 6.4(2) ?
C(8) S(4) C(10) C(11) . . . . -172.8(2) ?
C(10) S(4) C(8) S(3) . . . . -10.26(18) ?
C(10) S(4) C(8) C(8) . . . 2_556 171.2(2) ?
S(1) C(1) C(1) S(2) . . 2_666 2_666 0.8(3) ?
S(2) C(1) C(1) S(1) . . 2_666 2_666 -0.8(3) ?
S(1) C(2) C(3) S(2) . . . . 0.5(2) ?
S(1) C(2) C(3) C(4) . . . . -178.7(2) ?
S(1) C(2) C(7) C(6) . . . . 178.2(2) ?
C(3) C(2) C(7) C(6) . . . . -0.9(4) ?
C(7) C(2) C(3) S(2) . . . . 179.7(2) ?
C(7) C(2) C(3) C(4) . . . . 0.5(4) ?
S(2) C(3) C(4) C(5) . . . . -179.3(2) ?
C(2) C(3) C(4) C(5) . . . . -0.2(4) ?
C(3) C(4) C(5) C(6) . . . . 0.3(4) ?
C(4) C(5) C(6) C(7) . . . . -0.8(4) ?
C(5) C(6) C(7) C(2) . . . . 1.0(4) ?
S(3) C(8) C(8) S(4) . . 2_556 2_556 1.6(3) ?
S(4) C(8) C(8) S(3) . . 2_556 2_556 -1.6(3) ?
S(3) C(9) C(10) S(4) . . . . -0.5(2) ?
S(3) C(9) C(10) C(11) . . . . 178.8(2) ?
S(3) C(9) C(14) C(13) . . . . -177.6(2) ?
C(10) C(9) C(14) C(13) . . . . 1.3(4) ?
C(14) C(9) C(10) S(4) . . . . -179.4(2) ?
C(14) C(9) C(10) C(11) . . . . -0.1(3) ?
S(4) C(10) C(11) C(12) . . . . 178.2(2) ?
C(9) C(10) C(11) C(12) . . . . -1.0(4) ?
C(10) C(11) C(12) C(13) . . . . 1.0(4) ?
C(11) C(12) C(13) C(14) . . . . 0.2(3) ?
C(12) C(13) C(14) C(9) . . . . -1.3(4) ?
